data_2312415
loop_
_publ_author_name
'Safarova, Ayten S.'
'Khalilov, Ali N.'
'Akkurt, Mehmet'
'Maharramov, Abel M.'
'Bhattarai, Ajaya'
'Naghiyev, Farid N.'
'Mamedov, &#x130;brahim G'

_publ_section_title
;
 Crystal structure and Hirshfeld surface analysis of
 (2<i>E</i>)-1-phenyl-3-(1<i>H</i>-pyrrol-2-yl)propen-1-one.
;
_journal_coeditor_code TX2080
_journal_issue 'Pt 2'
_journal_name_full 'Acta crystallographica. Section E, Crystallographic communications'
_journal_page_first 191
_journal_page_last 195
_journal_paper_doi 10.1107/S2056989024000495
_journal_volume 80
_journal_year 2024
_chemical_formula_iupac 'C13 H11 N O'
_chemical_formula_moiety 'C13 H11 N O'
_chemical_formula_sum 'C13 H11 N O'
_chemical_formula_weight 197.23
_chemical_name_systematic
;
(2<i>E</i>)-1-Phenyl-3-(1<i>H</i>-pyrrol-2-yl)propen-1-one
;
_space_group_crystal_system triclinic
_space_group_IT_number 2
_space_group_name_Hall '-P 1'
_space_group_name_H-M_alt 'P -1'
_atom_sites_solution_hydrogens mixed
_audit_creation_method SHELXL-2018/3
_cell_angle_alpha 106.519(8)
_cell_angle_beta 91.912(9)
_cell_angle_gamma 92.326(9)
_cell_formula_units_Z 2
_cell_length_a 5.7855(16)
_cell_length_b 7.3347(19)
_cell_length_c 12.424(3)
_cell_measurement_reflns_used 5813
_cell_measurement_temperature 293(2)
_cell_measurement_theta_max 27.36
_cell_measurement_theta_min 2.90
_cell_volume 504.5(2)
_computing_cell_refinement
;
SAINT (Bruker, 2007)
;
_computing_data_collection
;
APEX2 (Bruker, 2007)
;
_computing_data_reduction
;
SAINT (Bruker, 2007)
;
_computing_molecular_graphics
;
ORTEP-3 for Windows (Farrugia, 2012)
;
_computing_publication_material
;
PLATON (Spek, 2020)
;
_computing_structure_refinement
;
SHELXL (Sheldrick, 2015b)
;
_computing_structure_solution
;
SHELXT (Sheldrick, 2015a)
;
_diffrn_ambient_temperature 293(2)
_diffrn_measured_fraction_theta_full 0.995
_diffrn_measured_fraction_theta_max 0.987
_diffrn_measurement_device_type 'Bruker APEXII CCD'
_diffrn_measurement_method '\f and \w scans'
_diffrn_radiation_type 'Mo K\a'
_diffrn_radiation_wavelength 0.71073
_diffrn_reflns_av_R_equivalents 0.0415
_diffrn_reflns_av_unetI/netI 0.0352
_diffrn_reflns_limit_h_max 7
_diffrn_reflns_limit_h_min -7
_diffrn_reflns_limit_k_max 9
_diffrn_reflns_limit_k_min -9
_diffrn_reflns_limit_l_max 16
_diffrn_reflns_limit_l_min -16
_diffrn_reflns_number 18072
_diffrn_reflns_theta_full 25.242
_diffrn_reflns_theta_max 28.565
_diffrn_reflns_theta_min 2.916
_exptl_absorpt_coefficient_mu 0.083
_exptl_absorpt_correction_T_max 0.7457
_exptl_absorpt_correction_T_min 0.6879
_exptl_absorpt_correction_type multi-scan
_exptl_absorpt_process_details
;
(<i>SADABS</i>; Krause <i>et al.</i>, 2015)
;
_exptl_crystal_colour colorless
_exptl_crystal_density_diffrn 1.298
_exptl_crystal_description block
_exptl_crystal_F_000 208
_exptl_crystal_size_max 0.120
_exptl_crystal_size_mid 0.110
_exptl_crystal_size_min 0.100
_refine_diff_density_max 0.179
_refine_diff_density_min -0.155
_refine_ls_extinction_method none
_refine_ls_goodness_of_fit_ref 1.064
_refine_ls_hydrogen_treatment mixed
_refine_ls_matrix_type full
_refine_ls_number_parameters 139
_refine_ls_number_reflns 2535
_refine_ls_number_restraints 0
_refine_ls_restrained_S_all 1.064
_refine_ls_R_factor_all 0.0732
_refine_ls_R_factor_gt 0.0493
_refine_ls_shift/su_max 0.000
_refine_ls_shift/su_mean 0.000
_refine_ls_structure_factor_coef Fsqd
_refine_ls_weighting_details 'w=1/[\s^2^(Fo^2^)+(0.0348P)^2^+0.1277P] where P=(Fo^2^+2Fc^2^)/3'
_refine_ls_weighting_scheme calc
_refine_ls_wR_factor_gt 0.0995
_refine_ls_wR_factor_ref 0.1080
_reflns_number_gt 1908
_reflns_number_total 2535
_reflns_threshold_expression 'I > 2\s(I)'
_cod_data_source_file tx2080.cif
_cod_data_source_block global
_cod_database_code 2312415
_shelx_space_group_comment
;
The symmetry employed for this shelxl refinement is uniquely defined
by the following loop, which should always be used as a source of
symmetry information in preference to the above space-group names.
They are only intended as comments.
;
_shelx_estimated_absorpt_t_min 0.990
_shelx_estimated_absorpt_t_max 0.992

loop_
_space_group_symop_operation_xyz
'x, y, z'
'-x, -y, -z'

loop_
_atom_site_type_symbol
_atom_site_label
_atom_site_fract_x
_atom_site_fract_y
_atom_site_fract_z
_atom_site_U_iso_or_equiv
_atom_site_adp_type
_atom_site_calc_flag
_atom_site_occupancy
_atom_site_disorder_assembly
_atom_site_disorder_group
C C1 0.2761(2) 0.1954(2) 0.68844(12) 0.0384(3) Uani d 1 . .
H H1 0.152580 0.148144 0.636826 0.046 Uiso calc 1 . .
C C2 0.2561(3) 0.1996(2) 0.79934(13) 0.0454(4) Uani d 1 . .
H H2 0.120202 0.152611 0.822105 0.055 Uiso calc 1 . .
C C3 0.4365(3) 0.2729(2) 0.87637(13) 0.0482(4) Uani d 1 . .
H H3 0.421898 0.276227 0.951211 0.058 Uiso calc 1 . .
C C4 0.6386(3) 0.3416(2) 0.84307(13) 0.0455(4) Uani d 1 . .
H H4 0.759276 0.393419 0.895615 0.055 Uiso calc 1 . .
C C5 0.6619(2) 0.3335(2) 0.73212(12) 0.0378(3) Uani d 1 . .
H H5 0.800320 0.376468 0.709453 0.045 Uiso calc 1 . .
C C6 0.4805(2) 0.26175(18) 0.65370(11) 0.0324(3) Uani d 1 . .
C C7 0.5128(2) 0.25283(19) 0.53401(11) 0.0354(3) Uani d 1 . .
C C8 0.3085(2) 0.2513(2) 0.46122(12) 0.0383(3) Uani d 1 . .
H H8 0.168759 0.287979 0.493566 0.046 Uiso calc 1 . .
C C9 0.3176(2) 0.19850(19) 0.34947(11) 0.0357(3) Uani d 1 . .
H H9 0.455504 0.148284 0.321134 0.043 Uiso calc 1 . .
C C10 0.1436(2) 0.20911(19) 0.26803(11) 0.0335(3) Uani d 1 . .
C C11 0.1590(3) 0.1715(2) 0.15357(12) 0.0407(4) Uani d 1 . .
H H11 0.283975 0.120383 0.112231 0.049 Uiso calc 1 . .
C C12 -0.0454(3) 0.2235(2) 0.11041(13) 0.0457(4) Uani d 1 . .
H H12 -0.081206 0.214416 0.035462 0.055 Uiso calc 1 . .
C C13 -0.1829(3) 0.2901(2) 0.19837(13) 0.0436(4) Uani d 1 . .
H H13 -0.330437 0.334068 0.193755 0.052 Uiso calc 1 . .
N N1 -0.0693(2) 0.28171(17) 0.29363(10) 0.0386(3) Uani d 1 . .
H H1N -0.130(3) 0.302(2) 0.3590(14) 0.046 Uiso d 1 . .
O O1 0.70997(17) 0.25046(16) 0.49928(8) 0.0496(3) Uani d 1 . .

loop_
_atom_site_aniso_label
_atom_site_aniso_U_11
_atom_site_aniso_U_22
_atom_site_aniso_U_33
_atom_site_aniso_U_12
_atom_site_aniso_U_13
_atom_site_aniso_U_23
C1 0.0329(7) 0.0410(8) 0.0402(8) -0.0001(6) 0.0026(6) 0.0099(6)
C2 0.0437(9) 0.0482(9) 0.0484(9) 0.0010(7) 0.0145(7) 0.0190(7)
C3 0.0613(10) 0.0526(9) 0.0349(8) 0.0068(8) 0.0081(7) 0.0181(7)
C4 0.0467(9) 0.0493(9) 0.0391(9) 0.0005(7) -0.0068(7) 0.0115(7)
C5 0.0338(7) 0.0404(8) 0.0402(8) 0.0016(6) 0.0029(6) 0.0128(6)
C6 0.0320(7) 0.0324(7) 0.0331(7) 0.0059(5) 0.0044(6) 0.0089(5)
C7 0.0335(7) 0.0379(7) 0.0349(7) 0.0053(6) 0.0059(6) 0.0096(6)
C8 0.0315(7) 0.0474(8) 0.0371(8) 0.0078(6) 0.0052(6) 0.0127(6)
C9 0.0328(7) 0.0373(7) 0.0380(8) 0.0013(6) 0.0052(6) 0.0120(6)
C10 0.0320(7) 0.0354(7) 0.0334(7) -0.0009(5) 0.0025(6) 0.0109(6)
C11 0.0412(8) 0.0464(8) 0.0344(8) -0.0019(6) 0.0062(6) 0.0115(6)
C12 0.0521(10) 0.0540(9) 0.0333(8) -0.0052(7) -0.0036(7) 0.0179(7)
C13 0.0364(8) 0.0502(9) 0.0479(9) 0.0019(7) -0.0054(7) 0.0207(7)
N1 0.0360(7) 0.0472(7) 0.0338(7) 0.0031(5) 0.0048(5) 0.0129(5)
O1 0.0330(6) 0.0771(8) 0.0403(6) 0.0057(5) 0.0088(5) 0.0181(5)

loop_
_atom_type_symbol
_atom_type_description
_atom_type_scat_dispersion_real
_atom_type_scat_dispersion_imag
_atom_type_scat_source
C C 0.0033 0.0016 'International Tables Vol C Tables 4.2.6.8 and 6.1.1.4'
H H 0.0000 0.0000 'International Tables Vol C Tables 4.2.6.8 and 6.1.1.4'
N N 0.0061 0.0033 'International Tables Vol C Tables 4.2.6.8 and 6.1.1.4'
O O 0.0106 0.0060 'International Tables Vol C Tables 4.2.6.8 and 6.1.1.4'

loop_
_geom_angle_atom_site_label_1
_geom_angle_atom_site_label_2
_geom_angle_atom_site_label_3
_geom_angle_site_symmetry_1
_geom_angle_site_symmetry_3
_geom_angle
_geom_angle_publ_flag
C2 C1 C6 . . 120.07(14) ?
C2 C1 H1 . . 120.0 ?
C6 C1 H1 . . 120.0 ?
C3 C2 C1 . . 120.16(14) ?
C3 C2 H2 . . 119.9 ?
C1 C2 H2 . . 119.9 ?
C2 C3 C4 . . 120.20(14) ?
C2 C3 H3 . . 119.9 ?
C4 C3 H3 . . 119.9 ?
C5 C4 C3 . . 119.93(14) ?
C5 C4 H4 . . 120.0 ?
C3 C4 H4 . . 120.0 ?
C4 C5 C6 . . 120.48(13) ?
C4 C5 H5 . . 119.8 ?
C6 C5 H5 . . 119.8 ?
C5 C6 C1 . . 119.12(13) ?
C5 C6 C7 . . 119.03(12) ?
C1 C6 C7 . . 121.83(12) ?
O1 C7 C8 . . 121.73(13) ?
O1 C7 C6 . . 119.52(13) ?
C8 C7 C6 . . 118.74(12) ?
C9 C8 C7 . . 121.56(13) ?
C9 C8 H8 . . 119.2 ?
C7 C8 H8 . . 119.2 ?
C8 C9 C10 . . 128.38(13) ?
C8 C9 H9 . . 115.8 ?
C10 C9 H9 . . 115.8 ?
N1 C10 C11 . . 106.72(12) ?
N1 C10 C9 . . 124.28(12) ?
C11 C10 C9 . . 128.65(13) ?
C10 C11 C12 . . 108.08(13) ?
C10 C11 H11 . . 126.0 ?
C12 C11 H11 . . 126.0 ?
C13 C12 C11 . . 107.23(13) ?
C13 C12 H12 . . 126.4 ?
C11 C12 H12 . . 126.4 ?
N1 C13 C12 . . 108.61(14) ?
N1 C13 H13 . . 125.7 ?
C12 C13 H13 . . 125.7 ?
C13 N1 C10 . . 109.35(12) ?
C13 N1 H1N . . 125.1(10) ?
C10 N1 H1N . . 124.9(10) ?

loop_
_geom_bond_atom_site_label_1
_geom_bond_atom_site_label_2
_geom_bond_site_symmetry_2
_geom_bond_distance
_geom_bond_publ_flag
C1 C2 . 1.378(2) ?
C1 C6 . 1.3886(19) ?
C1 H1 . 0.9300 ?
C2 C3 . 1.375(2) ?
C2 H2 . 0.9300 ?
C3 C4 . 1.377(2) ?
C3 H3 . 0.9300 ?
C4 C5 . 1.374(2) ?
C4 H4 . 0.9300 ?
C5 C6 . 1.3867(19) ?
C5 H5 . 0.9300 ?
C6 C7 . 1.4882(19) ?
C7 O1 . 1.2318(16) ?
C7 C8 . 1.462(2) ?
C8 C9 . 1.3346(19) ?
C8 H8 . 0.9300 ?
C9 C10 . 1.4237(19) ?
C9 H9 . 0.9300 ?
C10 N1 . 1.3728(18) ?
C10 C11 . 1.3761(19) ?
C11 C12 . 1.394(2) ?
C11 H11 . 0.9300 ?
C12 C13 . 1.361(2) ?
C12 H12 . 0.9300 ?
C13 N1 . 1.3526(18) ?
C13 H13 . 0.9300 ?
N1 H1N . 0.871(16) ?

loop_
_geom_hbond_atom_site_label_D
_geom_hbond_atom_site_label_H
_geom_hbond_atom_site_label_A
_geom_hbond_site_symmetry_A
_geom_hbond_distance_DH
_geom_hbond_distance_HA
_geom_hbond_distance_DA
_geom_hbond_angle_DHA
_geom_hbond_publ_flag
N1 H1N O1 1_455 0.872(17) 2.119(17) 2.9561(18) 160.7(14) yes
C2 H2 Cg1 2_556 0.93 2.82 3.450(2) 126 yes
C5 H5 Cg1 2_666 0.93 2.91 3.5233(19) 124 yes
C9 H9 Cg2 2_656 0.93 3.00 3.6207(18) 126 yes
C13 H13 Cg2 2_566 0.93 2.95 3.593(2) 127 yes

loop_
_geom_torsion_atom_site_label_1
_geom_torsion_atom_site_label_2
_geom_torsion_atom_site_label_3
_geom_torsion_atom_site_label_4
_geom_torsion_site_symmetry_1
_geom_torsion_site_symmetry_2
_geom_torsion_site_symmetry_3
_geom_torsion_site_symmetry_4
_geom_torsion
_geom_torsion_publ_flag
C6 C1 C2 C3 . . . . 1.3(2) ?
C1 C2 C3 C4 . . . . -0.4(2) ?
C2 C3 C4 C5 . . . . -1.2(2) ?
C3 C4 C5 C6 . . . . 1.9(2) ?
C4 C5 C6 C1 . . . . -1.0(2) ?
C4 C5 C6 C7 . . . . -179.23(12) ?
C2 C1 C6 C5 . . . . -0.7(2) ?
C2 C1 C6 C7 . . . . 177.54(13) ?
C5 C6 C7 O1 . . . . 22.6(2) ?
C1 C6 C7 O1 . . . . -155.56(14) ?
C5 C6 C7 C8 . . . . -156.04(13) ?
C1 C6 C7 C8 . . . . 25.76(19) ?
O1 C7 C8 C9 . . . . 17.6(2) ?
C6 C7 C8 C9 . . . . -163.76(13) ?
C7 C8 C9 C10 . . . . -172.34(13) ?
C8 C9 C10 N1 . . . . 1.1(2) ?
C8 C9 C10 C11 . . . . 173.37(14) ?
N1 C10 C11 C12 . . . . 0.50(16) ?
C9 C10 C11 C12 . . . . -172.82(13) ?
C10 C11 C12 C13 . . . . -0.54(17) ?
C11 C12 C13 N1 . . . . 0.37(17) ?
C12 C13 N1 C10 . . . . -0.06(16) ?
C11 C10 N1 C13 . . . . -0.27(15) ?
C9 C10 N1 C13 . . . . 173.41(13) ?
